data_7153012
loop_
_publ_author_name
'Zheng, Ningjuan'
'Li, Hongda'
'Sun, Guangyan'
'Zhong, Keli'
'Yin, Bingzhu'

_publ_section_title
;
 Synthesis and properties of T-shaped organic conjugates based on
 3,6-diarylpyridazine-fused tetrathiafulvalene.
;
_journal_issue 31
_journal_name_full 'Organic &amp; biomolecular chemistry'
_journal_page_first 5100
_journal_page_last 5108
_journal_paper_doi 10.1039/c3ob40704g
_journal_volume 11
_journal_year 2013
_chemical_formula_sum 'C28 H28 N2 S6'
_chemical_formula_weight 584.88
_chemical_name_systematic
;
?
;
_space_group_IT_number 14
_symmetry_space_group_name_Hall '-P 2ybc'
_symmetry_space_group_name_H-M 'P 1 21/c 1'
_atom_sites_solution_hydrogens geom
_atom_sites_solution_primary direct
_atom_sites_solution_secondary difmap
_audit_creation_method SHELXL-97
_cell_angle_alpha 90.00
_cell_angle_beta 105.52(3)
_cell_angle_gamma 90.00
_cell_formula_units_Z 4
_cell_length_a 14.734(3)
_cell_length_b 8.0689(16)
_cell_length_c 25.063(5)
_cell_measurement_temperature 273(2)
_cell_volume 2871.0(11)
_computing_structure_refinement 'SHELXL-97 (Sheldrick, 1997)'
_computing_structure_solution 'SHELXS-97 (Sheldrick, 1990)'
_diffrn_ambient_temperature 273(2)
_diffrn_measured_fraction_theta_full 0.973
_diffrn_measured_fraction_theta_max 0.973
_diffrn_radiation_monochromator graphite
_diffrn_radiation_source 'fine-focus sealed tube'
_diffrn_radiation_type MoK\a
_diffrn_radiation_wavelength 0.71073
_diffrn_reflns_av_R_equivalents 0.0692
_diffrn_reflns_av_sigmaI/netI 0.0598
_diffrn_reflns_limit_h_max 19
_diffrn_reflns_limit_h_min -19
_diffrn_reflns_limit_k_max 10
_diffrn_reflns_limit_k_min -10
_diffrn_reflns_limit_l_max 32
_diffrn_reflns_limit_l_min -31
_diffrn_reflns_number 25657
_diffrn_reflns_theta_full 27.48
_diffrn_reflns_theta_max 27.48
_diffrn_reflns_theta_min 3.04
_exptl_absorpt_coefficient_mu 0.497
_exptl_absorpt_correction_T_max 0.9323
_exptl_absorpt_correction_T_min 0.7980
_exptl_crystal_density_diffrn 1.353
_exptl_crystal_density_method 'not measured'
_exptl_crystal_F_000 1224
_exptl_crystal_size_max 0.47
_exptl_crystal_size_mid 0.17
_exptl_crystal_size_min 0.14
_refine_diff_density_max 0.248
_refine_diff_density_min -0.261
_refine_diff_density_rms 0.051
_refine_ls_extinction_method none
_refine_ls_goodness_of_fit_ref 1.026
_refine_ls_hydrogen_treatment mixed
_refine_ls_matrix_type full
_refine_ls_number_parameters 360
_refine_ls_number_reflns 6411
_refine_ls_number_restraints 0
_refine_ls_restrained_S_all 1.026
_refine_ls_R_factor_all 0.1132
_refine_ls_R_factor_gt 0.0562
_refine_ls_shift/su_max 0.079
_refine_ls_shift/su_mean 0.005
_refine_ls_structure_factor_coef Fsqd
_refine_ls_weighting_details 'calc w=1/[\s^2^(Fo^2^)+(0.0562P)^2^+0.6890P] where P=(Fo^2^+2Fc^2^)/3'
_refine_ls_weighting_scheme calc
_refine_ls_wR_factor_gt 0.1160
_refine_ls_wR_factor_ref 0.1396
_reflns_number_gt 3608
_reflns_number_total 6411
_reflns_threshold_expression >2sigma(I)
_cod_data_source_file c3ob40704g.txt
_cod_data_source_block znt01
_cod_original_cell_volume 2871.0(10)
_cod_database_code 7153012

loop_
_symmetry_equiv_pos_as_xyz
'x, y, z'
'-x, y+1/2, -z+1/2'
'-x, -y, -z'
'x, -y-1/2, z-1/2'

loop_
_atom_site_label
_atom_site_type_symbol
_atom_site_fract_x
_atom_site_fract_y
_atom_site_fract_z
_atom_site_U_iso_or_equiv
_atom_site_adp_type
_atom_site_occupancy
_atom_site_symmetry_multiplicity
_atom_site_calc_flag
_atom_site_refinement_flags
_atom_site_disorder_assembly
_atom_site_disorder_group
C1 C 1.0113(3) 0.4940(5) 0.36389(16) 0.0701(10) Uani 1 1 d . . .
H1 H 0.9835 0.5256 0.3916 0.084 Uiso 1 1 calc R . .
C2 C 0.9677(4) 0.5342(6) 0.30966(18) 0.0938(15) Uani 1 1 d . . .
H2 H 0.9112 0.5926 0.3010 0.113 Uiso 1 1 calc R . .
C3 C 1.0071(5) 0.4887(7) 0.2689(2) 0.1086(19) Uani 1 1 d . . .
H3 H 0.9778 0.5161 0.2323 0.130 Uiso 1 1 calc R . .
C4 C 1.0899(5) 0.4026(6) 0.2814(2) 0.1067(19) Uani 1 1 d . . .
H4 H 1.1165 0.3711 0.2532 0.128 Uiso 1 1 calc R . .
C5 C 1.1348(4) 0.3618(5) 0.33598(18) 0.0855(14) Uani 1 1 d . . .
H5 H 1.1913 0.3036 0.3443 0.103 Uiso 1 1 calc R . .
C6 C 1.0948(3) 0.4083(4) 0.37797(15) 0.0599(9) Uani 1 1 d . . .
C7 C 1.1438(3) 0.3664(4) 0.43632(14) 0.0547(8) Uani 1 1 d . . .
C8 C 1.0970(2) 0.3100(4) 0.47446(13) 0.0502(8) Uani 1 1 d . . .
C9 C 1.1509(2) 0.2695(4) 0.52739(13) 0.0502(8) Uani 1 1 d . . .
C10 C 1.2484(2) 0.2903(4) 0.53981(15) 0.0571(9) Uani 1 1 d . . .
C11 C 1.3134(2) 0.2521(4) 0.59453(16) 0.0600(9) Uani 1 1 d . . .
C12 C 1.3986(2) 0.1712(5) 0.59723(18) 0.0723(11) Uani 1 1 d . . .
H12 H 1.4135 0.1399 0.5649 0.087 Uiso 1 1 calc R . .
C13 C 1.4604(3) 0.1380(6) 0.6480(2) 0.0911(14) Uani 1 1 d . . .
H13 H 1.5163 0.0824 0.6496 0.109 Uiso 1 1 calc R . .
C14 C 1.4406(3) 0.1853(7) 0.6958(2) 0.0998(15) Uani 1 1 d . . .
H14 H 1.4834 0.1627 0.7297 0.120 Uiso 1 1 calc R . .
C15 C 1.3573(3) 0.2670(7) 0.69433(19) 0.0959(15) Uani 1 1 d . . .
H15 H 1.3437 0.2991 0.7270 0.115 Uiso 1 1 calc R . .
C16 C 1.2944(3) 0.3002(5) 0.64355(17) 0.0738(11) Uani 1 1 d . . .
H16 H 1.2386 0.3556 0.6423 0.089 Uiso 1 1 calc R . .
C17 C 0.9794(2) 0.1940(4) 0.52576(12) 0.0507(8) Uani 1 1 d . . .
C18 C 0.9014(2) 0.1529(4) 0.54085(12) 0.0479(7) Uani 1 1 d . . .
C19 C 0.7800(2) 0.0957(4) 0.59653(13) 0.0493(8) Uani 1 1 d . . .
C20 C 0.7282(2) 0.1389(4) 0.54552(13) 0.0512(8) Uani 1 1 d . A .
C21 C 0.7679(3) 0.2247(5) 0.69535(15) 0.0840(13) Uani 1 1 d . . .
H21A H 0.8357 0.2397 0.7050 0.101 Uiso 1 1 calc R . .
H21B H 0.7384 0.3230 0.6759 0.101 Uiso 1 1 calc R . .
C22 C 0.7352(3) 0.1983(6) 0.74803(16) 0.0837(12) Uani 1 1 d . . .
H22A H 0.6670 0.1910 0.7377 0.100 Uiso 1 1 calc R . .
H22B H 0.7597 0.0931 0.7644 0.100 Uiso 1 1 calc R . .
C23 C 0.7644(5) 0.3292(7) 0.79020(19) 0.1180(19) Uani 1 1 d . . .
H23A H 0.7400 0.4346 0.7739 0.142 Uiso 1 1 calc R . .
H23B H 0.8326 0.3364 0.8008 0.142 Uiso 1 1 calc R . .
C24 C 0.7318(4) 0.3013(7) 0.84065(18) 0.1197(19) Uani 1 1 d . . .
H24A H 0.6643 0.2940 0.8305 0.180 Uiso 1 1 calc R . .
H24B H 0.7517 0.3919 0.8659 0.180 Uiso 1 1 calc R . .
H24C H 0.7582 0.1999 0.8581 0.180 Uiso 1 1 calc R . .
C25 C 0.5813(6) 0.2852(11) 0.4619(4) 0.078(2) Uani 0.666(15) 1 d P A 1
H25A H 0.6094 0.3933 0.4722 0.093 Uiso 0.666(15) 1 calc PR A 1
H25B H 0.6081 0.2382 0.4338 0.093 Uiso 0.666(15) 1 calc PR A 1
C26 C 0.4769(6) 0.3006(11) 0.4401(4) 0.098(3) Uani 0.666(15) 1 d P A 1
H26A H 0.4513 0.1952 0.4244 0.117 Uiso 0.666(15) 1 calc PR A 1
H26B H 0.4501 0.3257 0.4705 0.117 Uiso 0.666(15) 1 calc PR A 1
C27 C 0.4492(11) 0.4280(15) 0.3982(5) 0.120(4) Uani 0.666(15) 1 d P A 1
H27A H 0.3849 0.4615 0.3955 0.144 Uiso 0.666(15) 1 calc PR A 1
H27B H 0.4894 0.5241 0.4092 0.144 Uiso 0.666(15) 1 calc PR A 1
C28 C 0.4555(11) 0.373(2) 0.3458(7) 0.152(6) Uani 0.666(15) 1 d P A 1
H28A H 0.5200 0.3478 0.3476 0.229 Uiso 0.666(15) 1 calc PR A 1
H28B H 0.4329 0.4576 0.3187 0.229 Uiso 0.666(15) 1 calc PR A 1
H28C H 0.4180 0.2746 0.3355 0.229 Uiso 0.666(15) 1 calc PR A 1
C25' C 0.5639(9) 0.3036(17) 0.4944(9) 0.073(5) Uani 0.334(15) 1 d P A 2
H25C H 0.5095 0.3387 0.5064 0.088 Uiso 0.334(15) 1 calc PR A 2
H25D H 0.6107 0.3910 0.5035 0.088 Uiso 0.334(15) 1 calc PR A 2
C26' C 0.535(2) 0.276(3) 0.4314(10) 0.136(10) Uiso 0.334(15) 1 d P A 2
H26C H 0.5937 0.2476 0.4235 0.163 Uiso 0.334(15) 1 calc PR A 2
H26D H 0.4994 0.1734 0.4274 0.163 Uiso 0.334(15) 1 calc PR A 2
C27' C 0.485(2) 0.371(5) 0.382(2) 0.22(2) Uani 0.334(15) 1 d P A 2
H27C H 0.5121 0.4797 0.3914 0.260 Uiso 0.334(15) 1 calc PR A 2
H27D H 0.5164 0.3288 0.3551 0.260 Uiso 0.334(15) 1 calc PR A 2
C28' C 0.397(3) 0.418(5) 0.3447(13) 0.188(16) Uani 0.334(15) 1 d P A 2
H28D H 0.3876 0.3591 0.3104 0.282 Uiso 0.334(15) 1 calc PR A 2
H28E H 0.3963 0.5348 0.3380 0.282 Uiso 0.334(15) 1 calc PR A 2
H28F H 0.3464 0.3905 0.3611 0.282 Uiso 0.334(15) 1 calc PR A 2
N1 N 1.2375(2) 0.3802(4) 0.45001(14) 0.0735(9) Uani 1 1 d . . .
N2 N 1.2892(2) 0.3443(4) 0.50103(15) 0.0731(9) Uani 1 1 d . . .
S1 S 1.09311(6) 0.17199(12) 0.57137(3) 0.0575(2) Uani 1 1 d . . .
S2 S 0.97638(6) 0.26955(12) 0.45957(3) 0.0588(2) Uani 1 1 d . . .
S3 S 0.90230(6) 0.07275(12) 0.60570(3) 0.0550(2) Uani 1 1 d . . .
S4 S 0.78835(6) 0.16971(13) 0.49493(3) 0.0602(3) Uani 1 1 d . . .
S5 S 0.73533(7) 0.04619(12) 0.65212(4) 0.0633(3) Uani 1 1 d . . .
S6 S 0.60543(6) 0.14121(16) 0.52605(4) 0.0776(3) Uani 1 1 d . . .

loop_
_atom_site_aniso_label
_atom_site_aniso_U_11
_atom_site_aniso_U_22
_atom_site_aniso_U_33
_atom_site_aniso_U_23
_atom_site_aniso_U_13
_atom_site_aniso_U_12
C1 0.082(3) 0.068(2) 0.064(2) 0.0061(19) 0.026(2) -0.008(2)
C2 0.105(4) 0.097(3) 0.073(3) 0.021(3) 0.013(3) -0.020(3)
C3 0.159(6) 0.092(4) 0.066(3) 0.004(3) 0.016(4) -0.043(4)
C4 0.197(6) 0.071(3) 0.076(3) -0.015(3) 0.078(4) -0.034(4)
C5 0.133(4) 0.054(2) 0.091(3) -0.001(2) 0.068(3) -0.008(2)
C6 0.079(3) 0.0460(18) 0.064(2) -0.0034(17) 0.036(2) -0.0141(19)
C7 0.062(2) 0.0457(18) 0.066(2) -0.0009(16) 0.0337(18) -0.0067(16)
C8 0.0502(18) 0.0473(18) 0.0573(19) -0.0061(16) 0.0219(15) -0.0064(15)
C9 0.0474(17) 0.0517(19) 0.0579(19) -0.0090(16) 0.0255(15) -0.0033(15)
C10 0.0454(18) 0.055(2) 0.074(2) -0.0033(18) 0.0218(17) -0.0073(16)
C11 0.0446(19) 0.059(2) 0.079(2) -0.0102(19) 0.0209(17) -0.0123(17)
C12 0.0425(19) 0.084(3) 0.093(3) -0.011(2) 0.023(2) -0.0053(19)
C13 0.052(2) 0.116(4) 0.100(3) 0.000(3) 0.012(2) 0.010(2)
C14 0.065(3) 0.134(4) 0.088(3) 0.001(3) -0.001(3) 0.002(3)
C15 0.070(3) 0.127(4) 0.083(3) -0.020(3) 0.009(2) 0.002(3)
C16 0.050(2) 0.085(3) 0.084(3) -0.013(2) 0.014(2) 0.003(2)
C17 0.0455(17) 0.061(2) 0.0469(17) -0.0023(15) 0.0152(14) -0.0034(16)
C18 0.0416(16) 0.0597(19) 0.0448(16) -0.0070(15) 0.0156(13) -0.0054(15)
C19 0.0479(18) 0.0551(19) 0.0504(17) -0.0093(15) 0.0225(15) -0.0066(15)
C20 0.0416(17) 0.062(2) 0.0551(18) -0.0143(16) 0.0211(15) -0.0060(15)
C21 0.113(4) 0.083(3) 0.069(2) -0.016(2) 0.049(2) -0.009(3)
C22 0.088(3) 0.103(3) 0.068(2) -0.012(2) 0.036(2) 0.000(3)
C23 0.169(6) 0.119(4) 0.085(3) -0.023(3) 0.066(3) -0.011(4)
C24 0.159(5) 0.142(5) 0.069(3) -0.017(3) 0.050(3) -0.010(4)
C25 0.061(4) 0.093(5) 0.084(6) 0.000(5) 0.028(4) -0.012(4)
C26 0.059(5) 0.111(6) 0.115(6) 0.046(5) 0.009(4) 0.002(4)
C27 0.123(10) 0.111(8) 0.121(9) 0.021(7) 0.022(7) 0.013(7)
C28 0.118(12) 0.214(15) 0.102(9) 0.020(10) -0.009(9) 0.057(12)
C25' 0.050(7) 0.061(7) 0.106(14) 0.019(8) 0.018(8) 0.017(6)
C27' 0.16(3) 0.22(3) 0.21(4) -0.05(3) -0.06(3) 0.14(2)
C28' 0.18(3) 0.22(3) 0.118(19) 0.06(2) -0.03(2) 0.02(3)
N1 0.064(2) 0.081(2) 0.085(2) 0.0090(19) 0.0363(18) -0.0118(18)
N2 0.0541(18) 0.080(2) 0.092(2) 0.0085(19) 0.0330(18) -0.0118(17)
S1 0.0411(4) 0.0794(6) 0.0544(5) 0.0048(4) 0.0172(4) -0.0047(4)
S2 0.0487(5) 0.0805(6) 0.0503(4) 0.0053(4) 0.0188(4) -0.0060(5)
S3 0.0426(4) 0.0765(6) 0.0487(4) 0.0032(4) 0.0170(4) -0.0031(4)
S4 0.0432(5) 0.0909(7) 0.0475(4) -0.0018(5) 0.0139(4) -0.0013(5)
S5 0.0647(6) 0.0710(6) 0.0659(5) -0.0063(5) 0.0377(5) -0.0118(5)
S6 0.0399(5) 0.1164(9) 0.0777(6) -0.0057(6) 0.0176(4) -0.0002(5)

loop_
_atom_type_symbol
_atom_type_description
_atom_type_scat_dispersion_real
_atom_type_scat_dispersion_imag
_atom_type_scat_source
C C 0.0033 0.0016 'International Tables Vol C Tables 4.2.6.8 and 6.1.1.4'
H H 0.0000 0.0000 'International Tables Vol C Tables 4.2.6.8 and 6.1.1.4'
N N 0.0061 0.0033 'International Tables Vol C Tables 4.2.6.8 and 6.1.1.4'
S S 0.1246 0.1234 'International Tables Vol C Tables 4.2.6.8 and 6.1.1.4'

loop_
_geom_angle_atom_site_label_1
_geom_angle_atom_site_label_2
_geom_angle_atom_site_label_3
_geom_angle
C6 C1 C2 121.4(4)
C6 C1 H1 119.3
C2 C1 H1 119.3
C3 C2 C1 120.0(5)
C3 C2 H2 120.0
C1 C2 H2 120.0
C2 C3 C4 120.1(5)
C2 C3 H3 119.9
C4 C3 H3 119.9
C3 C4 C5 120.5(5)
C3 C4 H4 119.8
C5 C4 H4 119.8
C6 C5 C4 119.7(5)
C6 C5 H5 120.1
C4 C5 H5 120.1
C1 C6 C5 118.3(4)
C1 C6 C7 122.2(3)
C5 C6 C7 119.5(4)
N1 C7 C8 121.2(3)
N1 C7 C6 115.5(3)
C8 C7 C6 123.3(3)
C9 C8 C7 118.0(3)
C9 C8 S2 116.7(2)
C7 C8 S2 125.1(3)
C8 C9 C10 118.4(3)
C8 C9 S1 117.2(2)
C10 C9 S1 124.0(3)
N2 C10 C9 120.7(3)
N2 C10 C11 115.7(3)
C9 C10 C11 123.6(3)
C16 C11 C12 118.6(4)
C16 C11 C10 121.9(3)
C12 C11 C10 119.4(3)
C13 C12 C11 119.8(4)
C13 C12 H12 120.1
C11 C12 H12 120.1
C14 C13 C12 121.0(4)
C14 C13 H13 119.5
C12 C13 H13 119.5
C13 C14 C15 120.4(4)
C13 C14 H14 119.8
C15 C14 H14 119.8
C16 C15 C14 119.1(4)
C16 C15 H15 120.5
C14 C15 H15 120.5
C15 C16 C11 121.1(4)
C15 C16 H16 119.4
C11 C16 H16 119.4
C18 C17 S2 123.0(2)
C18 C17 S1 121.8(2)
S2 C17 S1 115.21(18)
C17 C18 S3 124.0(2)
C17 C18 S4 121.9(2)
S3 C18 S4 114.07(17)
C20 C19 S5 125.4(3)
C20 C19 S3 116.8(2)
S5 C19 S3 117.63(19)
C19 C20 S6 123.4(3)
C19 C20 S4 117.1(2)
S6 C20 S4 119.01(19)
C22 C21 S5 108.3(3)
C22 C21 H21A 110.0
S5 C21 H21A 110.0
C22 C21 H21B 110.0
S5 C21 H21B 110.0
H21A C21 H21B 108.4
C23 C22 C21 114.7(4)
C23 C22 H22A 108.6
C21 C22 H22A 108.6
C23 C22 H22B 108.6
C21 C22 H22B 108.6
H22A C22 H22B 107.6
C22 C23 C24 113.7(5)
C22 C23 H23A 108.8
C24 C23 H23A 108.8
C22 C23 H23B 108.8
C24 C23 H23B 108.8
H23A C23 H23B 107.7
C23 C24 H24A 109.5
C23 C24 H24B 109.5
H24A C24 H24B 109.5
C23 C24 H24C 109.5
H24A C24 H24C 109.5
H24B C24 H24C 109.5
C26 C25 S6 107.2(7)
C26 C25 H25A 110.3
S6 C25 H25A 110.3
C26 C25 H25B 110.3
S6 C25 H25B 110.3
H25A C25 H25B 108.5
C27 C26 C25 112.8(8)
C27 C26 H26A 109.1
C25 C26 H26A 109.0
C27 C26 H26B 109.0
C25 C26 H26B 109.0
H26A C26 H26B 107.8
C28 C27 C26 111.8(13)
C28 C27 H27A 109.2
C26 C27 H27A 109.2
C28 C27 H27B 109.2
C26 C27 H27B 109.3
H27A C27 H27B 107.9
C26' C25' S6 111.3(17)
C26' C25' H25C 109.3
S6 C25' H25C 109.4
C26' C25' H25D 109.4
S6 C25' H25D 109.4
H25C C25' H25D 108.0
C27' C26' C25' 137(3)
C27' C26' H26C 102.9
C25' C26' H26C 102.9
C27' C26' H26D 102.8
C25' C26' H26D 102.9
H26C C26' H26D 105.1
C28' C27' C26' 147(5)
C28' C27' H27C 99.9
C26' C27' H27C 99.9
C28' C27' H27D 100.0
C26' C27' H27D 99.9
H27C C27' H27D 104.2
C27' C28' H28D 109.4
C27' C28' H28E 109.5
H28D C28' H28E 109.5
C27' C28' H28F 109.6
H28D C28' H28F 109.5
H28E C28' H28F 109.5
N2 N1 C7 120.9(3)
N1 N2 C10 120.8(3)
C9 S1 C17 94.84(15)
C8 S2 C17 95.50(16)
C18 S3 C19 94.97(15)
C20 S4 C18 95.15(15)
C19 S5 C21 101.68(17)
C25' S6 C20 112.7(6)
C25' S6 C25 28.4(7)
C20 S6 C25 100.7(3)

loop_
_geom_bond_atom_site_label_1
_geom_bond_atom_site_label_2
_geom_bond_distance
C1 C6 1.373(5)
C1 C2 1.378(5)
C1 H1 0.9300
C2 C3 1.354(7)
C2 H2 0.9300
C3 C4 1.365(7)
C3 H3 0.9300
C4 C5 1.390(6)
C4 H4 0.9300
C5 C6 1.388(5)
C5 H5 0.9300
C6 C7 1.486(5)
C7 N1 1.336(4)
C7 C8 1.396(4)
C8 C9 1.391(4)
C8 S2 1.746(3)
C9 C10 1.395(4)
C9 S1 1.750(3)
C10 N2 1.345(4)
C10 C11 1.480(5)
C11 C16 1.386(5)
C11 C12 1.401(5)
C12 C13 1.378(5)
C12 H12 0.9300
C13 C14 1.361(6)
C13 H13 0.9300
C14 C15 1.386(6)
C14 H14 0.9300
C15 C16 1.385(5)
C15 H15 0.9300
C16 H16 0.9300
C17 C18 1.344(4)
C17 S2 1.757(3)
C17 S1 1.767(3)
C18 S3 1.746(3)
C18 S4 1.758(3)
C19 C20 1.348(4)
C19 S5 1.739(3)
C19 S3 1.764(3)
C20 S6 1.743(3)
C20 S4 1.748(3)
C21 C22 1.537(5)
C21 S5 1.789(4)
C21 H21A 0.9700
C21 H21B 0.9700
C22 C23 1.475(6)
C22 H22A 0.9700
C22 H22B 0.9700
C23 C24 1.485(6)
C23 H23A 0.9700
C23 H23B 0.9700
C24 H24A 0.9600
C24 H24B 0.9600
C24 H24C 0.9600
C25 C26 1.494(12)
C25 S6 1.939(9)
C25 H25A 0.9700
C25 H25B 0.9700
C26 C27 1.447(15)
C26 H26A 0.9700
C26 H26B 0.9700
C27 C28 1.41(2)
C27 H27A 0.9700
C27 H27B 0.9700
C28 H28A 0.9600
C28 H28B 0.9600
C28 H28C 0.9600
C25' C26' 1.54(3)
C25' S6 1.568(12)
C25' H25C 0.9700
C25' H25D 0.9700
C26' C27' 1.48(5)
C26' H26C 0.9700
C26' H26D 0.9700
C27' C28' 1.43(4)
C27' H27C 0.9700
C27' H27D 0.9700
C28' H28D 0.9600
C28' H28E 0.9600
C28' H28F 0.9600
N1 N2 1.333(4)
